data_7038794
loop_
_publ_author_name
'V\"olcker, Franziska'
'Roesky, Peter W.'

_publ_section_title
;
 Bimetallic rare-earth/platinum complexes ligated by phosphinoamides.
;
_journal_issue 23
_journal_name_full 'Dalton transactions (Cambridge, England : 2003)'
_journal_page_first 9429
_journal_page_last 9435
_journal_paper_doi 10.1039/c6dt00417b
_journal_volume 45
_journal_year 2016
_chemical_formula_moiety 'C88 H93 Cl Li Lu N4 O4 P4 Pt, C4 H8 O, C7 H8'
_chemical_formula_sum 'C99 H109 Cl Li Lu N4 O5 P4 Pt'
_chemical_formula_weight 1971.23
_chemical_name_systematic
;
 ?
;
_space_group_crystal_system triclinic
_space_group_IT_number 2
_space_group_name_Hall '-P 1'
_space_group_name_H-M_alt 'P -1'
_symmetry_space_group_name_Hall '-P 1'
_symmetry_space_group_name_H-M 'P -1'
_atom_sites_solution_hydrogens mixed
_audit_creation_date 2015-12-16
_audit_creation_method
;
Olex2 1.2
(compiled 2015.09.30 svn.r3233 for OlexSys, GUI svn.r5103)
;
_audit_update_record
;
2016-01-27 deposited with the CCDC.
2016-03-09 downloaded from the CCDC.
;
_cell_angle_alpha 99.85(3)
_cell_angle_beta 98.77(3)
_cell_angle_gamma 97.53(3)
_cell_formula_units_Z 2
_cell_length_a 13.388(3)
_cell_length_b 15.201(3)
_cell_length_c 22.573(5)
_cell_measurement_reflns_used 11874
_cell_measurement_temperature 210(2)
_cell_measurement_theta_max 28.15
_cell_measurement_theta_min 1.67
_cell_volume 4414.6(18)
_computing_molecular_graphics 'Olex2 (Dolomanov et al., 2009)'
_computing_publication_material 'Olex2 (Dolomanov et al., 2009)'
_computing_structure_refinement 'ShelXL (Sheldrick, 2015)'
_computing_structure_solution 'ShelXS (Sheldrick, 2008)'
_diffrn_ambient_temperature 210
_diffrn_detector 'image plate (34cm diameter)'
_diffrn_detector_area_resol_mean 6.67
_diffrn_detector_type 'STOE image plate'
_diffrn_measured_fraction_theta_full 0.989
_diffrn_measured_fraction_theta_max 0.989
_diffrn_measurement_device 'two-circle goniometer'
_diffrn_measurement_device_type 'STOE IPDS 2'
_diffrn_measurement_method '\w scans'
_diffrn_radiation_collimation '0.5mm monocapillary'
_diffrn_radiation_monochromator 'plane graphite'
_diffrn_radiation_type MoK\a
_diffrn_radiation_wavelength 0.71073
_diffrn_reflns_av_R_equivalents 0.0947
_diffrn_reflns_av_unetI/netI 0.2475
_diffrn_reflns_Laue_measured_fraction_full 0.989
_diffrn_reflns_Laue_measured_fraction_max 0.989
_diffrn_reflns_limit_h_max 15
_diffrn_reflns_limit_h_min -16
_diffrn_reflns_limit_k_max 18
_diffrn_reflns_limit_k_min -18
_diffrn_reflns_limit_l_max 27
_diffrn_reflns_limit_l_min -27
_diffrn_reflns_number 34017
_diffrn_reflns_point_group_measured_fraction_full 0.989
_diffrn_reflns_point_group_measured_fraction_max 0.989
_diffrn_reflns_theta_full 25.242
_diffrn_reflns_theta_max 26.000
_diffrn_reflns_theta_min 1.807
_diffrn_source 'sealed tube, 12x0.4mm long-fine focus'
_exptl_absorpt_coefficient_mu 2.853
_exptl_absorpt_correction_T_max 0.8397
_exptl_absorpt_correction_T_min 0.7371
_exptl_absorpt_correction_type integration
_exptl_absorpt_process_details 'STOE X-RED & X-SHAPE'
_exptl_crystal_colour yellow
_exptl_crystal_colour_primary yellow
_exptl_crystal_density_diffrn 1.483
_exptl_crystal_description prism
_exptl_crystal_F_000 2000
_exptl_crystal_size_max 0.159
_exptl_crystal_size_mid 0.119
_exptl_crystal_size_min 0.084
_refine_diff_density_max 1.102
_refine_diff_density_min -0.604
_refine_diff_density_rms 0.109
_refine_ls_extinction_method none
_refine_ls_goodness_of_fit_ref 0.649
_refine_ls_hydrogen_treatment constr
_refine_ls_matrix_type full
_refine_ls_number_parameters 959
_refine_ls_number_reflns 17155
_refine_ls_number_restraints 0
_refine_ls_restrained_S_all 0.649
_refine_ls_R_factor_all 0.1300
_refine_ls_R_factor_gt 0.0469
_refine_ls_shift/su_max 0.001
_refine_ls_shift/su_mean 0.000
_refine_ls_structure_factor_coef Fsqd
_refine_ls_weighting_details
;
 w=1/[\s^2^(Fo^2^)+(0.0004P)^2^]
 where P=(Fo^2^+2Fc^2^)/3
;
_refine_ls_weighting_scheme calc
_refine_ls_wR_factor_gt 0.0629
_refine_ls_wR_factor_ref 0.0763
_reflns_Friedel_coverage 0.000
_reflns_number_gt 7750
_reflns_number_total 17155
_reflns_threshold_expression 'I > 2\s(I)'
_cod_data_source_file c6dt00417b2.cif
_cod_data_source_block 1b
_cod_depositor_comments 'Adding full bibliography for 7038793--7038795.cif.'
_cod_original_cell_volume 4414.6(16)
_cod_database_code 7038794
_shelxl_version_number 2013-2
_shelx_space_group_comment
;
The symmetry employed for this shelxl refinement is uniquely defined
by the following loop, which should always be used as a source of
symmetry information in preference to the above space-group names.
They are only intended as comments.
;
_olex2_refinement_description
;
1. Fixed Uiso
 At 1.2 times of:
  All C(H) groups, All C(H,H) groups, All C(H,H,H,H) groups, All N(H) groups
 At 1.5 times of:
  All C(H,H,H) groups
2. Others
 Fixed Sof: H73C(0.5) H73D(0.5) H73A(0.5) H73B(0.5) C74B(0.66666)
 H74A(0.66666) H74B(0.66666) C75B(0.66666) H75A(0.66666) H75B(0.66666)
 H76C(0.66666) H76D(0.66666) H76A(0.33333) H76B(0.33333) C80B(0.5) H80A(0.5)
 H80B(0.5) C78A(0.5) H78A(0.5) H78B(0.5) O3B(0.5) C81B(0.5) H81A(0.5) H81B(0.5)
 C88B(0.5) H88A(0.5) H88B(0.5) C83B(0.5) H83A(0.5) H83B(0.5) C85B(0.5)
 H85A(0.5) H85B(0.5) C84B(0.5) H84A(0.5) H84B(0.5) C82B(0.5) H82A(0.5)
 H82B(0.5) C87B(0.5) H87A(0.5) H87B(0.5) C86B(0.5) H86A(0.5) H86B(0.5)
 C84A(0.5) H84C(0.5) H84D(0.5) C82A(0.5) H82C(0.5) H82D(0.5) C83A(0.5)
 H83C(0.5) H83D(0.5) C79B(0.5) H79A(0.5) H79B(0.5) C77A(0.5) H77A(0.5)
 H77B(0.5) C81A(0.5) H81C(0.5) H81D(0.5) C85A(0.5) H85C(0.5) H85D(0.5)
 C86A(0.5) H86C(0.5) H86D(0.5) C87A(0.5) H87C(0.5) H87D(0.5) C88A(0.5)
 H88C(0.5) H88D(0.5) C78B(0.5) H78C(0.5) H78D(0.5) C77B(0.5) H77C(0.5)
 H77D(0.5) C74A(0.33333) H74C(0.33333) H74D(0.33333) C75A(0.33333)
 H75C(0.33333) H75D(0.33333) C80A(0.5) H80C(0.5) H80D(0.5) C79A(0.5) H79C(0.5)
 H79D(0.5) O3A(0.5)
3.a Riding coordinates:
 N4(H4)
3.b Secondary CH2 refined with riding coordinates:
 C73(H73C,H73D), C73(H73A,H73B), C74B(H74A,H74B), C75B(H75A,H75B), C76(H76C,
 H76D), C76(H76A,H76B), C80B(H80A,H80B), C78A(H78A,H78B), C81B(H81A,H81B),
 C88B(H88A,H88B), C83B(H83A,H83B), C85B(H85A,H85B), C84B(H84A,H84B), C82B(H82A,
 H82B), C87B(H87A,H87B), C86B(H86A,H86B), C92(H92A,H92B), C90(H90A,H90B),
 C89(H89A,H89B), C91(H91A,H91B), C84A(H84C,H84D), C82A(H82C,H82D), C83A(H83C,
 H83D), C79B(H79A,H79B), C77A(H77A,H77B), C81A(H81C,H81D), C85A(H85C,H85D),
 C86A(H86C,H86D), C87A(H87C,H87D), C88A(H88C,H88D), C78B(H78C,H78D), C77B(H77C,
 H77D), C74A(H74C,H74D), C75A(H75C,H75D), C80A(H80C,H80D), C79A(H79C,H79D)
3.c Aromatic/amide H refined with riding coordinates:
 C53(H53), C8(H8), C30(H30), C42(H42), C12(H12), C66(H66), C38(H38), C54(H54),
 C26(H26), C62(H62), C29(H29), C39(H39), C41(H41), C9(H9), C27(H27), C40(H40),
 C28(H28), C52(H52), C48(H48), C47(H47), C14(H14), C5(H5), C44(H44), C32(H32),
 C2(H2), C6(H6), C60(H60), C51(H51), C34(H34), C36(H36), C15(H15), C46(H46),
 C56(H56), C18(H18), C45(H45), C20(H20), C22(H22), C68(H68), C24(H24), C58(H58),
  C4(H4A), C50(H50), C10(H10), C63(H63), C21(H21), C11(H11), C57(H57), C65(H65),
  C69(H69), C35(H35), C59(H59), C64(H64), C33(H33), C3(H3), C16(H16), C70(H70),
 C72(H72), C17(H17), C23(H23), C71(H71), C94(H94), C95(H95), C96(H96), C97(H97),
  C98(H98)
3.d Fitted hexagon refined as free rotating group:
 C93(C94,C95,C96,C97,C98)
3.e Idealised Me refined as rotating group:
 C99(H99A,H99B,H99C)
;
_olex2_submission_special_instructions 'No special instructions were received'

loop_
_space_group_symop_operation_xyz
'x, y, z'
'-x, -y, -z'

loop_
_atom_site_label
_atom_site_type_symbol
_atom_site_fract_x
_atom_site_fract_y
_atom_site_fract_z
_atom_site_U_iso_or_equiv
_atom_site_adp_type
_atom_site_occupancy
_atom_site_site_symmetry_order
_atom_site_calc_flag
_atom_site_refinement_flags_posn
_atom_site_refinement_flags_occupancy
_atom_site_disorder_assembly
_atom_site_disorder_group
Pt1 Pt 0.13491(3) 0.30845(2) 0.26906(2) 0.02883(10) Uani 1 1 d . . . .
Lu1 Lu 0.18911(3) 0.48696(2) 0.23724(2) 0.03125(11) Uani 1 1 d . . . .
P1 P 0.28616(16) 0.31310(14) 0.23046(9) 0.0316(5) Uani 1 1 d . . . .
P2 P 0.00921(16) 0.32679(14) 0.19013(9) 0.0321(5) Uani 1 1 d . . . .
P3 P 0.16597(16) 0.41782(13) 0.35712(9) 0.0319(5) Uani 1 1 d . . . .
Cl1 Cl 0.30059(19) 0.61929(15) 0.20650(10) 0.0558(6) Uani 1 1 d . . . .
N3 N 0.2323(5) 0.5090(4) 0.3417(3) 0.0348(16) Uani 1 1 d . . . .
C13 C 0.3080(7) 0.2148(5) 0.1775(4) 0.035(2) Uani 1 1 d . . . .
N4 N 0.2049(5) 0.1668(4) 0.3560(3) 0.0384(18) Uani 1 1 d . . . .
H4 H 0.2110 0.2149 0.3834 0.046 Uiso 1 1 d R . . .
C37 C 0.2853(6) 0.5845(5) 0.3858(4) 0.033(2) Uani 1 1 d . . . .
C43 C 0.0519(6) 0.4507(5) 0.3861(3) 0.033(2) Uani 1 1 d . . . .
C25 C -0.0095(6) 0.2451(5) 0.1178(3) 0.0327(19) Uani 1 1 d . . . .
C53 C 0.4052(7) 0.3933(6) 0.4876(4) 0.046(2) Uani 1 1 d . . . .
H53 H 0.4768 0.4099 0.4954 0.055 Uiso 1 1 calc R . . .
P4 P 0.10497(18) 0.17256(14) 0.30243(10) 0.0374(6) Uani 1 1 d . . . .
C8 C 0.4622(6) 0.4232(5) 0.3026(4) 0.035(2) Uani 1 1 d . . . .
H8 H 0.4425 0.4679 0.2812 0.042 Uiso 1 1 calc R . . .
N2 N 0.0416(5) 0.4269(4) 0.1733(3) 0.0352(17) Uani 1 1 d . . . .
N1 N 0.2909(5) 0.3976(4) 0.1927(3) 0.0350(16) Uani 1 1 d . . . .
C61 C -0.0084(7) 0.1547(5) 0.3386(4) 0.041(2) Uani 1 1 d . . . .
C30 C -0.0444(7) 0.1536(6) 0.1158(4) 0.048(2) Uani 1 1 d . . . .
H30 H -0.0590 0.1347 0.1515 0.058 Uiso 1 1 calc R . . .
C42 C 0.3607(7) 0.6436(6) 0.3699(4) 0.044(2) Uani 1 1 d . . . .
H42 H 0.3768 0.6302 0.3306 0.053 Uiso 1 1 calc R . . .
C7 C 0.4043(6) 0.3358(5) 0.2880(3) 0.0334(19) Uani 1 1 d . . . .
C12 C 0.4340(7) 0.2730(6) 0.3223(4) 0.041(2) Uani 1 1 d . . . .
H12 H 0.3950 0.2148 0.3145 0.050 Uiso 1 1 calc R . . .
C66 C -0.0014(7) 0.1451(5) 0.3999(4) 0.049(2) Uani 1 1 d . . . .
H66 H 0.0617 0.1391 0.4223 0.059 Uiso 1 1 calc R . . .
C38 C 0.2665(6) 0.6094(5) 0.4450(4) 0.041(2) Uani 1 1 d . . . .
H38 H 0.2183 0.5713 0.4591 0.049 Uiso 1 1 calc R . . .
C54 C 0.3491(7) 0.4133(5) 0.4371(4) 0.042(2) Uani 1 1 d . . . .
H54 H 0.3824 0.4407 0.4095 0.051 Uiso 1 1 calc R . . .
C26 C 0.0121(6) 0.2688(6) 0.0653(4) 0.043(2) Uani 1 1 d . . . .
H26 H 0.0365 0.3297 0.0652 0.052 Uiso 1 1 calc R . . .
C62 C -0.1046(8) 0.1607(5) 0.3075(4) 0.052(2) Uani 1 1 d . . . .
H62 H -0.1113 0.1665 0.2663 0.062 Uiso 1 1 calc R . . .
C49 C 0.2403(7) 0.3923(6) 0.4262(4) 0.037(2) Uani 1 1 d . . . .
C29 C -0.0577(7) 0.0903(6) 0.0621(5) 0.059(3) Uani 1 1 d . . . .
H29 H -0.0821 0.0293 0.0616 0.070 Uiso 1 1 calc R . . .
C39 C 0.3169(7) 0.6888(6) 0.4834(4) 0.051(3) Uani 1 1 d . . . .
H39 H 0.3011 0.7041 0.5226 0.061 Uiso 1 1 calc R . . .
C41 C 0.4127(7) 0.7211(6) 0.4095(5) 0.049(3) Uani 1 1 d . . . .
H41 H 0.4653 0.7576 0.3976 0.059 Uiso 1 1 calc R . . .
C9 C 0.5474(7) 0.4438(6) 0.3480(4) 0.048(2) Uani 1 1 d . . . .
H9 H 0.5864 0.5021 0.3569 0.057 Uiso 1 1 calc R . . .
C27 C -0.0011(7) 0.2047(6) 0.0116(4) 0.053(3) Uani 1 1 d . . . .
H27 H 0.0141 0.2229 -0.0242 0.063 Uiso 1 1 calc R . . .
C40 C 0.3885(8) 0.7447(6) 0.4654(5) 0.053(3) Uani 1 1 d . . . .
H40 H 0.4210 0.7993 0.4914 0.064 Uiso 1 1 calc R . . .
C28 C -0.0357(8) 0.1163(7) 0.0102(4) 0.056(3) Uani 1 1 d . . . .
H28 H -0.0443 0.0735 -0.0262 0.068 Uiso 1 1 calc R . . .
C52 C 0.3595(8) 0.3501(6) 0.5268(4) 0.049(2) Uani 1 1 d . . . .
H52 H 0.3997 0.3356 0.5606 0.058 Uiso 1 1 calc R . . .
O1 O 0.0922(4) 0.6089(4) 0.2638(3) 0.0493(16) Uani 1 1 d . . . .
C73 C 0.1368(8) 0.6992(6) 0.2914(5) 0.073(3) Uani 1 1 d . . . .
H73C H 0.1266 0.7130 0.3339 0.087 Uiso 0.5 1 calc R P A 2
H73D H 0.2105 0.7090 0.2908 0.087 Uiso 0.5 1 calc R P A 2
H73A H 0.1833 0.7242 0.2667 0.087 Uiso 0.5 1 calc R P A 1
H73B H 0.1756 0.7017 0.3323 0.087 Uiso 0.5 1 calc R P A 1
C74B C 0.0861(11) 0.7538(9) 0.2560(7) 0.051(4) Uiso 0.6667 1 d . P B 2
H74A H 0.1239 0.7665 0.2237 0.061 Uiso 0.6667 1 calc R P B 2
H74B H 0.0818 0.8115 0.2819 0.061 Uiso 0.6667 1 calc R P B 2
C75B C -0.0173(11) 0.7046(9) 0.2289(7) 0.048(4) Uiso 0.6667 1 d . P B 2
H75A H -0.0290 0.6957 0.1842 0.057 Uiso 0.6667 1 calc R P B 2
H75B H -0.0701 0.7364 0.2443 0.057 Uiso 0.6667 1 calc R P B 2
C76 C -0.0158(7) 0.6127(6) 0.2509(5) 0.055(3) Uani 1 1 d . . . .
H76C H -0.0466 0.6125 0.2875 0.066 Uiso 0.6667 1 calc R P B 2
H76D H -0.0520 0.5618 0.2187 0.066 Uiso 0.6667 1 calc R P B 2
H76A H -0.0426 0.5825 0.2084 0.066 Uiso 0.3333 1 calc R P B 1
H76B H -0.0503 0.5784 0.2770 0.066 Uiso 0.3333 1 calc R P B 1
C48 C -0.0179(7) 0.3847(6) 0.4001(4) 0.045(3) Uani 1 1 d . . . .
H48 H -0.0062 0.3244 0.3952 0.053 Uiso 1 1 calc R . . .
C47 C -0.1055(7) 0.4079(7) 0.4216(4) 0.050(3) Uani 1 1 d . . . .
H47 H -0.1523 0.3635 0.4315 0.060 Uiso 1 1 calc R . . .
C55 C 0.2340(7) 0.1003(5) 0.3874(4) 0.034(2) Uani 1 1 d . . . .
C14 C 0.3952(7) 0.1737(6) 0.1814(4) 0.046(2) Uani 1 1 d . . . .
H14 H 0.4490 0.1964 0.2147 0.055 Uiso 1 1 calc R . . .
C31 C -0.1223(6) 0.3209(5) 0.2052(3) 0.0310(19) Uani 1 1 d . . . .
C5 C 0.5034(7) 0.3857(6) 0.1038(4) 0.045(2) Uani 1 1 d . . . .
H5 H 0.5678 0.3669 0.1063 0.054 Uiso 1 1 calc R . . .
O4 O 0.5563(6) 0.6929(5) 0.2079(4) 0.093(3) Uani 1 1 d . . . .
C1 C 0.3518(6) 0.4046(5) 0.1463(4) 0.032(2) Uani 1 1 d . . . .
C44 C 0.0316(7) 0.5372(6) 0.3943(4) 0.040(2) Uani 1 1 d . . . .
H44 H 0.0784 0.5828 0.3855 0.048 Uiso 1 1 calc R . . .
C32 C -0.1385(7) 0.3781(6) 0.2558(4) 0.041(2) Uani 1 1 d . . . .
H32 H -0.0819 0.4177 0.2806 0.050 Uiso 1 1 calc R . . .
C2 C 0.3158(7) 0.4373(6) 0.0960(4) 0.049(3) Uani 1 1 d . . . .
H2 H 0.2511 0.4555 0.0929 0.059 Uiso 1 1 calc R . . .
C19 C -0.0116(6) 0.4677(5) 0.1282(3) 0.033(2) Uani 1 1 d . . . .
C6 C 0.4497(7) 0.3800(5) 0.1492(4) 0.041(2) Uani 1 1 d . . . .
H6 H 0.4785 0.3591 0.1838 0.049 Uiso 1 1 calc R . . .
C60 C 0.1815(7) 0.0129(6) 0.3780(4) 0.048(2) Uani 1 1 d . . . .
H60 H 0.1203 -0.0046 0.3494 0.058 Uiso 1 1 calc R . . .
C51 C 0.2562(8) 0.3279(6) 0.5173(4) 0.054(3) Uani 1 1 d . . . .
H51 H 0.2246 0.2991 0.5448 0.065 Uiso 1 1 calc R . . .
C34 C -0.3165(7) 0.3218(6) 0.2375(4) 0.051(2) Uani 1 1 d . . . .
H34 H -0.3811 0.3222 0.2489 0.061 Uiso 1 1 calc R . . .
C36 C -0.2088(7) 0.2634(6) 0.1709(4) 0.048(2) Uani 1 1 d . . . .
H36 H -0.2018 0.2232 0.1357 0.058 Uiso 1 1 calc R . . .
C15 C 0.4055(8) 0.1013(6) 0.1383(4) 0.056(3) Uani 1 1 d . . . .
H15 H 0.4650 0.0747 0.1430 0.067 Uiso 1 1 calc R . . .
C46 C -0.1227(7) 0.4952(7) 0.4279(4) 0.056(3) Uani 1 1 d . . . .
H46 H -0.1822 0.5107 0.4415 0.067 Uiso 1 1 calc R . . .
C56 C 0.3231(8) 0.1221(7) 0.4310(4) 0.055(3) Uani 1 1 d . . . .
H56 H 0.3605 0.1810 0.4388 0.067 Uiso 1 1 calc R . . .
C18 C 0.2344(7) 0.1790(6) 0.1275(4) 0.050(3) Uani 1 1 d . . . .
H18 H 0.1745 0.2052 0.1230 0.060 Uiso 1 1 calc R . . .
C45 C -0.0542(7) 0.5598(6) 0.4148(4) 0.051(3) Uani 1 1 d . . . .
H45 H -0.0658 0.6200 0.4197 0.061 Uiso 1 1 calc R . . .
C20 C 0.0415(7) 0.5355(6) 0.1075(4) 0.043(2) Uani 1 1 d . . . .
H20 H 0.1125 0.5512 0.1215 0.052 Uiso 1 1 calc R . . .
C22 C -0.1073(8) 0.5624(6) 0.0462(4) 0.059(3) Uani 1 1 d . . . .
H22 H -0.1395 0.5948 0.0190 0.070 Uiso 1 1 calc R . . .
C68 C 0.0045(8) 0.0071(6) 0.2254(4) 0.066(3) Uani 1 1 d . . . .
H68 H -0.0561 0.0186 0.2393 0.079 Uiso 1 1 calc R . . .
C24 C -0.1156(8) 0.4467(6) 0.1076(4) 0.054(3) Uani 1 1 d . . . .
H24 H -0.1545 0.4008 0.1214 0.065 Uiso 1 1 calc R . . .
O2 O 0.3829(7) 0.7544(6) 0.1123(4) 0.102(3) Uani 1 1 d . . . .
C80B C 0.453(3) 0.775(3) 0.0699(18) 0.162(14) Uiso 0.5 1 d . P C 2
H80A H 0.5090 0.8240 0.0909 0.194 Uiso 0.5 1 calc R P C 2
H80B H 0.4835 0.7215 0.0560 0.194 Uiso 0.5 1 calc R P C 2
C78A C 0.321(3) 0.7313(18) 0.0080(12) 0.096(9) Uiso 0.5 1 d . P C 1
H78A H 0.3676 0.7224 -0.0210 0.115 Uiso 0.5 1 calc R P C 1
H78B H 0.2515 0.7022 -0.0128 0.115 Uiso 0.5 1 calc R P C 1
C58 C 0.3058(9) -0.0261(7) 0.4521(5) 0.068(3) Uani 1 1 d . . . .
H58 H 0.3298 -0.0696 0.4732 0.082 Uiso 1 1 calc R . . .
C4 C 0.4646(8) 0.4185(6) 0.0542(4) 0.058(3) Uani 1 1 d . . . .
H4A H 0.5027 0.4233 0.0229 0.070 Uiso 1 1 calc R . . .
O3B O 0.4254(12) 0.8513(10) 0.2381(7) 0.065(5) Uiso 0.5 1 d . P D 2
C67 C 0.0917(7) 0.0647(6) 0.2485(4) 0.046(2) Uani 1 1 d . . . .
C50 C 0.1976(7) 0.3478(5) 0.4669(3) 0.040(2) Uani 1 1 d . . . .
H50 H 0.1261 0.3303 0.4601 0.048 Uiso 1 1 calc R . . .
C10 C 0.5760(6) 0.3798(7) 0.3807(4) 0.052(3) Uani 1 1 d . . . .
H10 H 0.6340 0.3945 0.4119 0.062 Uiso 1 1 calc R . . .
C63 C -0.1901(9) 0.1586(7) 0.3343(6) 0.071(3) Uani 1 1 d . . . .
H63 H -0.2540 0.1633 0.3123 0.085 Uiso 1 1 calc R . . .
C21 C -0.0060(8) 0.5819(6) 0.0664(4) 0.054(3) Uani 1 1 d . . . .
H21 H 0.0333 0.6275 0.0527 0.065 Uiso 1 1 calc R . . .
C11 C 0.5198(7) 0.2946(7) 0.3675(4) 0.050(3) Uani 1 1 d . . . .
H11 H 0.5398 0.2507 0.3895 0.059 Uiso 1 1 calc R . . .
C57 C 0.3584(8) 0.0588(7) 0.4633(4) 0.064(3) Uani 1 1 d . . . .
H57 H 0.4186 0.0751 0.4928 0.076 Uiso 1 1 calc R . . .
C65 C -0.0869(9) 0.1445(6) 0.4273(5) 0.058(3) Uani 1 1 d . . . .
H65 H -0.0809 0.1407 0.4688 0.069 Uiso 1 1 calc R . . .
C69 C 0.0021(10) -0.0706(8) 0.1805(5) 0.085(4) Uani 1 1 d . . . .
H69 H -0.0601 -0.1091 0.1632 0.102 Uiso 1 1 calc R . . .
C35 C -0.3058(7) 0.2631(7) 0.1867(4) 0.059(3) Uani 1 1 d . . . .
H35 H -0.3628 0.2231 0.1628 0.071 Uiso 1 1 calc R . . .
C59 C 0.2182(9) -0.0480(6) 0.4101(5) 0.060(3) Uani 1 1 d . . . .
H59 H 0.1814 -0.1070 0.4029 0.072 Uiso 1 1 calc R . . .
C64 C -0.1792(9) 0.1494(6) 0.3950(5) 0.066(3) Uani 1 1 d . . . .
H64 H -0.2370 0.1465 0.4140 0.080 Uiso 1 1 calc R . . .
C33 C -0.2323(7) 0.3803(7) 0.2720(4) 0.056(3) Uani 1 1 d . . . .
H33 H -0.2396 0.4216 0.3066 0.067 Uiso 1 1 calc R . . .
C3 C 0.3702(7) 0.4446(6) 0.0499(4) 0.057(3) Uani 1 1 d . . . .
H3 H 0.3430 0.4672 0.0157 0.069 Uiso 1 1 calc R . . .
C16 C 0.3289(9) 0.0675(7) 0.0883(5) 0.067(3) Uani 1 1 d . . . .
H16 H 0.3362 0.0187 0.0584 0.080 Uiso 1 1 calc R . . .
C70 C 0.0905(13) -0.0892(7) 0.1625(5) 0.084(4) Uani 1 1 d . . . .
H70 H 0.0898 -0.1412 0.1330 0.101 Uiso 1 1 calc R . . .
C72 C 0.1828(9) 0.0428(6) 0.2299(4) 0.063(3) Uani 1 1 d . . . .
H72 H 0.2458 0.0803 0.2468 0.076 Uiso 1 1 calc R . . .
C17 C 0.2419(8) 0.1061(7) 0.0826(4) 0.065(3) Uani 1 1 d . . . .
H17 H 0.1883 0.0839 0.0492 0.077 Uiso 1 1 calc R . . .
C23 C -0.1638(8) 0.4935(7) 0.0659(4) 0.075(3) Uani 1 1 d . . . .
H23 H -0.2347 0.4781 0.0514 0.090 Uiso 1 1 calc R . . .
C81B C 0.372(2) 0.881(2) 0.2789(14) 0.078(11) Uiso 0.5 1 d . P D 2
H81A H 0.3393 0.8306 0.2950 0.094 Uiso 0.5 1 calc R P D 2
H81B H 0.3185 0.9119 0.2611 0.094 Uiso 0.5 1 calc R P D 2
C88B C 0.577(3) 0.630(3) 0.1560(16) 0.102(12) Uiso 0.5 1 d . P E 2
H88A H 0.5763 0.6586 0.1202 0.123 Uiso 0.5 1 calc R P E 2
H88B H 0.5248 0.5757 0.1455 0.123 Uiso 0.5 1 calc R P E 2
C83B C 0.508(2) 0.9934(16) 0.2836(12) 0.076(7) Uiso 0.5 1 d . P D 2
H83A H 0.4772 1.0448 0.2732 0.091 Uiso 0.5 1 calc R P D 2
H83B H 0.5821 1.0135 0.2978 0.091 Uiso 0.5 1 calc R P D 2
Li1 Li 0.4225(15) 0.7332(12) 0.1943(8) 0.079(6) Uani 1 1 d . . . .
C85B C 0.592(3) 0.655(3) 0.2650(16) 0.125(12) Uiso 0.5 1 d . P E 2
H85A H 0.6291 0.7022 0.2992 0.150 Uiso 0.5 1 calc R P E 2
H85B H 0.5354 0.6199 0.2779 0.150 Uiso 0.5 1 calc R P E 2
C84B C 0.491(2) 0.9233(16) 0.2336(11) 0.089(8) Uiso 0.5 1 d . P D 2
H84A H 0.4640 0.9459 0.1972 0.106 Uiso 0.5 1 calc R P D 2
H84B H 0.5563 0.9040 0.2278 0.106 Uiso 0.5 1 calc R P D 2
C82B C 0.420(2) 0.9818(16) 0.2958(13) 0.094(8) Uiso 0.5 1 d . P D 1
H82A H 0.4088 0.9906 0.2534 0.112 Uiso 0.5 1 calc R P D 1
H82B H 0.3855 1.0237 0.3206 0.112 Uiso 0.5 1 calc R P D 1
C71 C 0.1784(11) -0.0340(7) 0.1867(5) 0.081(4) Uani 1 1 d . . . .
H71 H 0.2391 -0.0479 0.1739 0.097 Uiso 1 1 calc R . . .
C87B C 0.679(4) 0.605(3) 0.1735(19) 0.19(2) Uiso 0.5 1 d . P E 2
H87A H 0.7360 0.6531 0.1737 0.223 Uiso 0.5 1 calc R P E 2
H87B H 0.6886 0.5479 0.1488 0.223 Uiso 0.5 1 calc R P E 2
C86B C 0.662(3) 0.596(2) 0.2381(17) 0.102(11) Uiso 0.5 1 d . P E 2
H86A H 0.6332 0.5326 0.2370 0.123 Uiso 0.5 1 calc R P E 2
H86B H 0.7282 0.6092 0.2656 0.123 Uiso 0.5 1 calc R P E 2
O5 O 0.7731(11) 0.8715(8) 0.3471(6) 0.186(5) Uiso 1 1 d . . . .
C92 C 0.8716(14) 0.8936(11) 0.3481(7) 0.146(6) Uiso 1 1 d . . . .
H92A H 0.8899 0.9583 0.3485 0.175 Uiso 1 1 calc R . . .
H92B H 0.8929 0.8588 0.3128 0.175 Uiso 1 1 calc R . . .
C90 C 0.8518(10) 0.9048(9) 0.4473(6) 0.112(5) Uiso 1 1 d . . . .
H90A H 0.8761 0.9690 0.4649 0.135 Uiso 1 1 calc R . . .
H90B H 0.8456 0.8715 0.4804 0.135 Uiso 1 1 calc R . . .
C89 C 0.7518(12) 0.8924(11) 0.4046(7) 0.139(6) Uiso 1 1 d . . . .
H89A H 0.7036 0.8432 0.4125 0.167 Uiso 1 1 calc R . . .
H89B H 0.7218 0.9480 0.4097 0.167 Uiso 1 1 calc R . . .
C93 C 0.2843(9) 0.1531(7) -0.0993(6) 0.186(8) Uiso 1 1 d . . . .
C94 C 0.3151(9) 0.0865(10) -0.0688(4) 0.175(7) Uiso 1 1 d G . . .
H94 H 0.3300 0.0980 -0.0259 0.210 Uiso 1 1 calc R . . .
C95 C 0.3240(8) 0.0027(8) -0.1018(6) 0.165(7) Uiso 1 1 d G . . .
H95 H 0.3449 -0.0423 -0.0812 0.198 Uiso 1 1 calc R . . .
C96 C 0.3021(9) -0.0144(7) -0.1653(6) 0.158(7) Uiso 1 1 d G . . .
H96 H 0.3081 -0.0710 -0.1876 0.190 Uiso 1 1 calc R . . .
C97 C 0.2712(9) 0.0523(10) -0.1958(4) 0.187(8) Uiso 1 1 d G . . .
H97 H 0.2563 0.0407 -0.2387 0.224 Uiso 1 1 calc R . . .
C98 C 0.2623(8) 0.1360(8) -0.1628(7) 0.155(6) Uiso 1 1 d G . . .
H98 H 0.2414 0.1811 -0.1834 0.187 Uiso 1 1 calc R . . .
C91 C 0.9204(15) 0.8686(13) 0.4090(8) 0.179(7) Uiso 1 1 d . . . .
H91A H 0.9169 0.8031 0.4057 0.214 Uiso 1 1 calc R . . .
H91B H 0.9915 0.8988 0.4232 0.214 Uiso 1 1 calc R . . .
C99 C 0.2644(14) 0.2328(12) -0.0633(8) 0.198(8) Uiso 1 1 d . . . .
H99A H 0.1947 0.2232 -0.0558 0.297 Uiso 1 1 calc GR . . .
H99B H 0.2732 0.2826 -0.0848 0.297 Uiso 1 1 calc GR . . .
H99C H 0.3118 0.2472 -0.0246 0.297 Uiso 1 1 calc GR . . .
C84A C 0.540(3) 0.907(2) 0.2755(17) 0.157(13) Uiso 0.5 1 d . P D 1
H84C H 0.5544 0.9247 0.2376 0.189 Uiso 0.5 1 calc R P D 1
H84D H 0.5988 0.8820 0.2937 0.189 Uiso 0.5 1 calc R P D 1
C82A C 0.457(2) 0.9539(18) 0.3353(12) 0.100(8) Uiso 0.5 1 d . P D 2
H82C H 0.4261 0.9978 0.3605 0.120 Uiso 0.5 1 calc R P D 2
H82D H 0.5027 0.9240 0.3608 0.120 Uiso 0.5 1 calc R P D 2
C83A C 0.522(2) 0.989(2) 0.3200(16) 0.116(11) Uiso 0.5 1 d . P D 1
H83C H 0.5338 0.9810 0.3625 0.139 Uiso 0.5 1 calc R P D 1
H83D H 0.5629 1.0453 0.3161 0.139 Uiso 0.5 1 calc R P D 1
C79B C 0.402(2) 0.7992(19) 0.0233(13) 0.096(8) Uiso 0.5 1 d . P C 2
H79A H 0.4191 0.7698 -0.0151 0.115 Uiso 0.5 1 calc R P C 2
H79B H 0.4155 0.8649 0.0265 0.115 Uiso 0.5 1 calc R P C 2
C77A C 0.353(3) 0.690(2) 0.0623(16) 0.141(12) Uiso 0.5 1 d . P C 1
H77A H 0.2955 0.6474 0.0680 0.170 Uiso 0.5 1 calc R P C 1
H77B H 0.4093 0.6570 0.0551 0.170 Uiso 0.5 1 calc R P C 1
C81A C 0.386(2) 0.8800(18) 0.3008(14) 0.069(9) Uiso 0.5 1 d . P D 1
H81C H 0.4027 0.8705 0.3428 0.083 Uiso 0.5 1 calc R P D 1
H81D H 0.3129 0.8591 0.2850 0.083 Uiso 0.5 1 calc R P D 1
C85A C 0.598(2) 0.706(2) 0.2648(15) 0.112(11) Uiso 0.5 1 d . P E 1
H85C H 0.5460 0.6916 0.2896 0.135 Uiso 0.5 1 calc R P E 1
H85D H 0.6303 0.7691 0.2795 0.135 Uiso 0.5 1 calc R P E 1
C86A C 0.684(2) 0.6382(19) 0.2690(12) 0.096(9) Uiso 0.5 1 d . P E 1
H86C H 0.7531 0.6727 0.2802 0.115 Uiso 0.5 1 calc R P E 1
H86D H 0.6729 0.6000 0.2991 0.115 Uiso 0.5 1 calc R P E 1
C87A C 0.665(3) 0.580(2) 0.2028(18) 0.103(10) Uiso 0.5 1 d . P E 1
H87C H 0.7233 0.5921 0.1821 0.123 Uiso 0.5 1 calc R P E 1
H87D H 0.6502 0.5151 0.2026 0.123 Uiso 0.5 1 calc R P E 1
C88A C 0.574(3) 0.615(2) 0.1752(16) 0.091(12) Uiso 0.5 1 d . P E 1
H88C H 0.5820 0.6243 0.1343 0.110 Uiso 0.5 1 calc R P E 1
H88D H 0.5132 0.5685 0.1706 0.110 Uiso 0.5 1 calc R P E 1
C78B C 0.276(3) 0.763(3) 0.0273(19) 0.138(14) Uiso 0.5 1 d . P C 2
H78C H 0.2389 0.8149 0.0320 0.166 Uiso 0.5 1 calc R P C 2
H78D H 0.2420 0.7204 -0.0101 0.166 Uiso 0.5 1 calc R P C 2
C77B C 0.2760(19) 0.7252(16) 0.0733(11) 0.081(7) Uiso 0.5 1 d . P C 2
H77C H 0.2614 0.6593 0.0601 0.097 Uiso 0.5 1 calc R P C 2
H77D H 0.2240 0.7443 0.0967 0.097 Uiso 0.5 1 calc R P C 2
C74A C 0.052(4) 0.750(3) 0.295(2) 0.125(16) Uiso 0.3333 1 d . P B 1
H74C H 0.0435 0.7659 0.3375 0.150 Uiso 0.3333 1 calc R P B 1
H74D H 0.0665 0.8055 0.2794 0.150 Uiso 0.3333 1 calc R P B 1
C75A C -0.039(4) 0.694(3) 0.259(2) 0.115(16) Uiso 0.3333 1 d . P B 1
H75C H -0.0973 0.6971 0.2806 0.138 Uiso 0.3333 1 calc R P B 1
H75D H -0.0570 0.7127 0.2196 0.138 Uiso 0.3333 1 calc R P B 1
C80A C 0.410(3) 0.831(2) 0.0924(16) 0.140(12) Uiso 0.5 1 d . P C 1
H80C H 0.4800 0.8376 0.0848 0.168 Uiso 0.5 1 calc R P C 1
H80D H 0.4012 0.8849 0.1212 0.168 Uiso 0.5 1 calc R P C 1
C79A C 0.322(5) 0.813(3) 0.026(2) 0.20(2) Uiso 0.5 1 d . P C 1
H79C H 0.2545 0.8253 0.0334 0.236 Uiso 0.5 1 calc R P C 1
H79D H 0.3448 0.8483 -0.0032 0.236 Uiso 0.5 1 calc R P C 1
O3A O 0.4475(13) 0.8389(11) 0.2628(8) 0.076(5) Uiso 0.5 1 d . P D 1

loop_
_atom_site_aniso_label
_atom_site_aniso_U_11
_atom_site_aniso_U_22
_atom_site_aniso_U_33
_atom_site_aniso_U_23
_atom_site_aniso_U_13
_atom_site_aniso_U_12
Pt1 0.0305(2) 0.0289(2) 0.0277(2) 0.00651(17) 0.00507(18) 0.00570(18)
Lu1 0.0309(3) 0.0315(2) 0.0320(3) 0.00839(19) 0.0042(2) 0.0062(2)
P1 0.0294(13) 0.0365(12) 0.0296(12) 0.0074(10) 0.0045(10) 0.0076(10)
P2 0.0295(13) 0.0355(12) 0.0309(12) 0.0070(10) 0.0029(10) 0.0058(10)
P3 0.0320(13) 0.0354(12) 0.0278(11) 0.0038(9) 0.0056(9) 0.0069(10)
Cl1 0.0636(17) 0.0454(14) 0.0572(15) 0.0154(12) 0.0133(13) -0.0051(12)
N3 0.036(4) 0.037(4) 0.027(4) 0.004(3) 0.001(3) 0.000(3)
C13 0.038(6) 0.036(5) 0.030(5) 0.009(4) 0.008(4) 0.000(4)
N4 0.050(5) 0.033(4) 0.032(4) 0.005(3) 0.009(3) 0.008(3)
C37 0.027(5) 0.032(5) 0.042(5) 0.014(4) 0.001(4) 0.011(4)
C43 0.036(5) 0.026(4) 0.035(5) 0.004(4) 0.007(4) -0.003(4)
C25 0.029(5) 0.036(5) 0.037(5) 0.013(4) 0.007(4) 0.010(4)
C53 0.042(6) 0.050(6) 0.044(6) 0.003(5) 0.003(5) 0.013(5)
P4 0.0437(16) 0.0263(11) 0.0404(13) 0.0059(10) 0.0058(11) 0.0023(11)
C8 0.039(6) 0.036(5) 0.037(5) 0.016(4) 0.010(4) 0.012(4)
N2 0.031(4) 0.027(4) 0.045(4) 0.003(3) 0.002(3) 0.008(3)
N1 0.028(4) 0.039(4) 0.042(4) 0.011(3) 0.007(3) 0.011(3)
C61 0.048(6) 0.032(5) 0.045(5) 0.018(4) 0.008(5) -0.004(4)
C30 0.043(6) 0.060(6) 0.045(6) 0.010(5) 0.014(5) 0.016(5)
C42 0.044(6) 0.039(5) 0.051(6) 0.019(5) 0.002(5) 0.007(5)
C7 0.034(5) 0.036(5) 0.030(4) 0.001(4) 0.009(4) 0.010(4)
C12 0.039(6) 0.045(5) 0.044(5) 0.016(4) 0.008(4) 0.009(4)
C66 0.062(7) 0.043(5) 0.046(6) 0.012(4) 0.014(5) 0.012(5)
C38 0.037(5) 0.043(5) 0.047(5) 0.017(4) 0.005(4) 0.013(4)
C54 0.048(6) 0.048(5) 0.031(5) 0.007(4) 0.008(4) 0.007(5)
C26 0.046(6) 0.044(5) 0.041(6) 0.008(5) 0.008(5) 0.010(4)
C62 0.056(7) 0.043(5) 0.055(6) 0.019(5) 0.007(5) -0.002(5)
C49 0.039(6) 0.041(5) 0.027(5) -0.003(4) 0.011(4) 0.000(4)
C29 0.057(7) 0.032(5) 0.082(8) -0.009(6) 0.014(6) 0.012(5)
C39 0.063(7) 0.044(6) 0.037(5) -0.007(5) -0.007(5) 0.016(5)
C41 0.031(6) 0.039(5) 0.075(7) 0.022(5) -0.007(5) 0.003(4)
C9 0.034(6) 0.054(6) 0.049(6) -0.001(5) 0.007(5) -0.001(5)
C27 0.078(8) 0.046(6) 0.040(6) 0.013(5) 0.019(5) 0.017(5)
C40 0.055(7) 0.034(5) 0.061(7) -0.002(5) -0.002(5) 0.005(5)
C28 0.077(8) 0.060(7) 0.029(5) -0.001(5) 0.003(5) 0.019(6)
C52 0.055(7) 0.050(6) 0.043(6) 0.011(5) 0.000(5) 0.025(5)
O1 0.045(4) 0.034(3) 0.062(4) -0.001(3) -0.006(3) 0.010(3)
C73 0.065(8) 0.040(6) 0.105(9) 0.007(6) -0.013(6) 0.022(5)
C76 0.046(7) 0.048(6) 0.073(7) 0.008(5) 0.019(5) 0.014(5)
C48 0.046(6) 0.044(6) 0.042(6) -0.007(5) 0.023(5) 0.006(5)
C47 0.031(6) 0.057(6) 0.057(6) -0.002(5) 0.012(5) -0.003(5)
C55 0.042(6) 0.033(5) 0.030(5) 0.009(4) 0.006(4) 0.016(4)
C14 0.052(7) 0.040(5) 0.046(6) 0.007(4) 0.005(5) 0.014(5)
C31 0.021(5) 0.034(4) 0.037(5) 0.010(4) -0.001(4) 0.007(4)
C5 0.048(6) 0.059(6) 0.034(5) 0.012(4) 0.015(4) 0.019(5)
O4 0.073(6) 0.079(6) 0.112(7) -0.013(5) 0.019(5) 0.000(4)
C1 0.025(5) 0.037(5) 0.036(5) 0.007(4) 0.008(4) 0.006(4)
C44 0.035(6) 0.045(5) 0.041(5) 0.011(4) 0.012(4) 0.000(4)
C32 0.034(6) 0.055(6) 0.034(5) 0.002(4) 0.002(4) 0.016(4)
C2 0.045(6) 0.058(6) 0.052(6) 0.022(5) 0.015(5) 0.011(5)
C19 0.043(6) 0.023(4) 0.034(5) 0.007(4) 0.002(4) 0.016(4)
C6 0.041(6) 0.052(6) 0.034(5) 0.016(4) 0.007(4) 0.013(5)
C60 0.063(7) 0.039(5) 0.051(6) 0.021(5) 0.015(5) 0.019(5)
C51 0.071(8) 0.058(6) 0.046(6) 0.025(5) 0.025(5) 0.023(6)
C34 0.033(6) 0.065(6) 0.059(6) 0.010(5) 0.019(5) 0.015(5)
C36 0.051(7) 0.048(6) 0.038(5) -0.008(4) 0.000(5) 0.011(5)
C15 0.069(7) 0.047(6) 0.058(7) 0.006(5) 0.020(6) 0.026(5)
C46 0.031(6) 0.072(7) 0.067(7) 0.005(6) 0.024(5) 0.015(5)
C56 0.058(7) 0.056(6) 0.061(7) 0.021(5) 0.018(6) 0.019(5)
C18 0.055(7) 0.058(6) 0.037(5) -0.001(5) 0.003(5) 0.028(5)
C45 0.048(7) 0.048(6) 0.056(6) 0.002(5) 0.010(5) 0.018(5)
C20 0.034(5) 0.059(6) 0.044(5) 0.019(5) 0.012(4) 0.013(4)
C22 0.069(8) 0.059(7) 0.054(6) 0.026(5) 0.001(6) 0.022(6)
C68 0.072(8) 0.047(6) 0.067(7) -0.004(5) -0.012(6) 0.015(5)
C24 0.059(7) 0.053(6) 0.051(6) 0.022(5) -0.012(5) 0.018(5)
O2 0.121(8) 0.092(6) 0.095(6) 0.035(5) 0.027(6) -0.008(5)
C58 0.076(9) 0.059(7) 0.079(8) 0.035(6) 0.005(7) 0.025(6)
C4 0.053(7) 0.079(7) 0.061(7) 0.032(6) 0.037(5) 0.018(6)
C67 0.043(6) 0.048(5) 0.045(5) 0.020(4) 0.004(5) -0.008(5)
C50 0.038(6) 0.051(5) 0.033(5) 0.008(4) 0.005(4) 0.012(4)
C10 0.019(5) 0.083(7) 0.051(6) 0.010(6) 0.003(4) 0.007(5)
C63 0.057(8) 0.067(7) 0.099(10) 0.032(7) 0.029(7) 0.011(6)
C21 0.065(8) 0.065(7) 0.034(5) 0.017(5) 0.008(5) 0.010(6)
C11 0.043(6) 0.072(7) 0.042(6) 0.031(5) 0.007(5) 0.015(5)
C57 0.062(7) 0.068(7) 0.064(7) 0.021(6) -0.002(5) 0.022(6)
C65 0.072(8) 0.061(7) 0.049(6) 0.019(5) 0.030(6) 0.013(6)
C69 0.080(10) 0.066(8) 0.087(9) 0.003(7) -0.029(8) -0.005(7)
C35 0.021(6) 0.079(7) 0.077(7) 0.023(6) 0.006(5) 0.002(5)
C59 0.080(9) 0.030(5) 0.073(7) 0.014(5) 0.014(6) 0.016(5)
C64 0.072(9) 0.052(6) 0.084(8) 0.015(6) 0.041(7) 0.010(6)
C33 0.042(6) 0.082(7) 0.047(6) 0.008(5) 0.010(5) 0.026(6)
C3 0.051(7) 0.089(7) 0.045(6) 0.037(5) 0.014(5) 0.021(6)
C16 0.080(9) 0.059(7) 0.063(7) -0.004(6) 0.023(6) 0.025(6)
C70 0.158(14) 0.045(7) 0.043(7) 0.002(5) 0.008(8) 0.021(9)
C72 0.080(9) 0.035(5) 0.069(7) -0.007(5) 0.026(6) -0.003(5)
C17 0.067(8) 0.074(7) 0.043(6) -0.009(5) 0.005(5) 0.010(6)
C23 0.058(7) 0.091(8) 0.072(7) 0.037(7) -0.015(6) -0.001(6)
Li1 0.097(16) 0.075(12) 0.079(13) 0.014(10) 0.067(11) 0.003(11)
C71 0.127(12) 0.060(7) 0.061(7) 0.005(6) 0.054(8) -0.002(8)

loop_
_atom_type_symbol
_atom_type_description
_atom_type_scat_dispersion_real
_atom_type_scat_dispersion_imag
_atom_type_scat_source
C C 0.0033 0.0016 'International Tables Vol C Tables 4.2.6.8 and 6.1.1.4'
H H 0.0000 0.0000 'International Tables Vol C Tables 4.2.6.8 and 6.1.1.4'
Cl Cl 0.1484 0.1585 'International Tables Vol C Tables 4.2.6.8 and 6.1.1.4'
Li Li -0.0003 0.0001 'International Tables Vol C Tables 4.2.6.8 and 6.1.1.4'
Lu Lu -0.4720 5.8584 'International Tables Vol C Tables 4.2.6.8 and 6.1.1.4'
N N 0.0061 0.0033 'International Tables Vol C Tables 4.2.6.8 and 6.1.1.4'
O O 0.0106 0.0060 'International Tables Vol C Tables 4.2.6.8 and 6.1.1.4'
P P 0.1023 0.0942 'International Tables Vol C Tables 4.2.6.8 and 6.1.1.4'
Pt Pt -1.7033 8.3905 'International Tables Vol C Tables 4.2.6.8 and 6.1.1.4'

loop_
_geom_angle_atom_site_label_1
_geom_angle_atom_site_label_2
_geom_angle_atom_site_label_3
_geom_angle
P1 Pt1 Lu1 70.46(6)
P1 Pt1 P2 106.10(8)
P1 Pt1 P4 107.98(9)
P2 Pt1 Lu1 70.87(6)
P3 Pt1 Lu1 71.28(6)
P3 Pt1 P1 106.85(8)
P3 Pt1 P2 116.32(8)
P3 Pt1 P4 104.49(8)
P4 Pt1 Lu1 174.38(6)
P4 Pt1 P2 114.64(8)
Pt1 Lu1 P1 45.15(4)
Pt1 Lu1 P2 45.28(4)
Pt1 Lu1 P3 44.66(4)
P1 Lu1 P2 73.90(6)
P1 Lu1 P3 73.74(6)
P2 Lu1 P3 78.80(6)
Cl1 Lu1 Pt1 158.19(6)
Cl1 Lu1 P1 113.39(7)
Cl1 Lu1 P2 144.52(7)
Cl1 Lu1 P3 136.57(7)
N3 Lu1 Pt1 74.13(15)
N3 Lu1 P1 87.83(16)
N3 Lu1 P2 109.86(16)
N3 Lu1 P3 31.52(15)
N3 Lu1 Cl1 105.19(16)
N3 Lu1 O1 81.4(2)
N2 Lu1 Pt1 76.15(16)
N2 Lu1 P1 97.46(16)
N2 Lu1 P2 30.87(16)
N2 Lu1 P3 104.40(17)
N2 Lu1 Cl1 116.23(18)
N2 Lu1 N3 131.5(2)
N2 Lu1 N1 97.7(2)
N2 Lu1 O1 81.9(2)
N1 Lu1 Pt1 74.66(16)
N1 Lu1 P1 31.65(17)
N1 Lu1 P2 87.66(16)
N1 Lu1 P3 104.30(17)
N1 Lu1 Cl1 85.51(17)
N1 Lu1 N3 110.1(2)
N1 Lu1 O1 163.6(2)
O1 Lu1 Pt1 120.71(15)
O1 Lu1 P1 164.74(15)
O1 Lu1 P2 99.54(14)
O1 Lu1 P3 91.59(15)
O1 Lu1 Cl1 80.08(15)
Pt1 P1 Lu1 64.40(6)
C13 P1 Pt1 119.9(3)
C13 P1 Lu1 143.3(3)
C13 P1 C7 101.6(4)
N1 P1 Pt1 106.5(2)
N1 P1 Lu1 45.9(2)
N1 P1 C13 105.7(4)
N1 P1 C7 106.7(3)
C7 P1 Pt1 115.5(3)
C7 P1 Lu1 108.6(2)
Pt1 P2 Lu1 63.84(5)
C25 P2 Pt1 116.8(3)
C25 P2 Lu1 125.9(3)
C25 P2 C31 101.5(3)
N2 P2 Pt1 108.0(2)
N2 P2 Lu1 44.2(2)
N2 P2 C25 105.7(3)
N2 P2 C31 107.1(3)
C31 P2 Pt1 116.9(3)
C31 P2 Lu1 127.5(2)
Pt1 P3 Lu1 64.06(5)
N3 P3 Pt1 106.6(2)
N3 P3 Lu1 46.2(2)
N3 P3 C43 108.4(3)
N3 P3 C49 106.7(4)
C43 P3 Pt1 116.0(2)
C43 P3 Lu1 111.2(3)
C43 P3 C49 101.2(4)
C49 P3 Pt1 117.4(3)
C49 P3 Lu1 142.7(3)
Li1 Cl1 Lu1 169.1(6)
P3 N3 Lu1 102.3(3)
C37 N3 Lu1 131.8(5)
C37 N3 P3 125.1(5)
C14 C13 P1 126.7(6)
C18 C13 P1 118.1(7)
C18 C13 C14 115.2(8)
C55 N4 P4 134.8(6)
C42 C37 N3 119.2(8)
C42 C37 C38 114.8(8)
C38 C37 N3 125.9(8)
C48 C43 P3 119.0(6)
C44 C43 P3 123.2(6)
C44 C43 C48 117.7(8)
C30 C25 P2 119.9(6)
C26 C25 P2 122.8(6)
C26 C25 C30 117.2(8)
C52 C53 C54 121.4(9)
N4 P4 Pt1 109.0(2)
N4 P4 C61 105.1(4)
N4 P4 C67 102.6(4)
C61 P4 Pt1 116.5(3)
C67 P4 Pt1 120.0(3)
C67 P4 C61 101.9(4)
C9 C8 C7 120.4(8)
P2 N2 Lu1 104.9(3)
C19 N2 Lu1 126.7(5)
C19 N2 P2 128.3(5)
P1 N1 Lu1 102.5(3)
C1 N1 Lu1 134.1(5)
C1 N1 P1 123.3(5)
C66 C61 P4 122.6(7)
C62 C61 P4 120.0(7)
C62 C61 C66 117.0(9)
C29 C30 C25 121.2(9)
C41 C42 C37 122.6(9)
C8 C7 P1 119.0(6)
C12 C7 P1 122.9(6)
C12 C7 C8 117.8(7)
C11 C12 C7 121.0(8)
C65 C66 C61 120.2(9)
C39 C38 C37 121.8(8)
C53 C54 C49 119.9(8)
C25 C26 C27 121.2(8)
C63 C62 C61 122.9(9)
C54 C49 P3 119.3(7)
C50 C49 P3 124.0(7)
C50 C49 C54 116.5(8)
C28 C29 C30 120.1(9)
C40 C39 C38 121.1(9)
C40 C41 C42 120.4(9)
C8 C9 C10 120.5(8)
C28 C27 C26 120.9(9)
C41 C40 C39 119.1(9)
C27 C28 C29 119.3(9)
C51 C52 C53 120.1(9)
C73 O1 Lu1 124.5(5)
C73 O1 C76 103.7(6)
C76 O1 Lu1 131.4(5)
O1 C73 C74A 106.1(19)
C74B C73 O1 105.3(8)
C73 C74B C75B 108.0(11)
C74B C75B C76 102.3(11)
O1 C76 C75B 102.4(8)
C75A C76 O1 115(2)
C43 C48 C47 120.0(9)
C46 C47 C48 119.8(9)
C60 C55 N4 125.0(7)
C60 C55 C56 116.9(8)
C56 C55 N4 118.1(8)
C15 C14 C13 122.4(8)
C32 C31 P2 117.7(6)
C32 C31 C36 115.5(8)
C36 C31 P2 126.8(6)
C6 C5 C4 120.1(9)
C88B O4 Li1 114.9(17)
C88B O4 C85B 106(2)
C85B O4 Li1 121.4(16)
C85A O4 Li1 113.5(16)
C85A O4 C88A 113(2)
C88A O4 Li1 121.5(18)
C2 C1 N1 120.1(8)
C2 C1 C6 116.3(8)
C6 C1 N1 123.7(8)
C45 C44 C43 122.3(8)
C33 C32 C31 123.4(8)
C1 C2 C3 122.6(9)
C20 C19 N2 118.8(8)
C20 C19 C24 117.8(8)
C24 C19 N2 123.2(7)
C5 C6 C1 121.7(8)
C59 C60 C55 120.4(9)
C52 C51 C50 119.7(9)
C35 C34 C33 119.9(9)
C31 C36 C35 122.5(8)
C14 C15 C16 120.3(10)
C45 C46 C47 120.2(8)
C55 C56 C57 121.4(9)
C13 C18 C17 124.3(9)
C46 C45 C44 120.0(9)
C19 C20 C21 122.1(8)
C21 C22 C23 118.9(9)
C67 C68 C69 121.0(11)
C19 C24 C23 120.2(9)
C80B O2 Li1 126.1(17)
C80B O2 C77B 106.4(18)
C77A O2 Li1 125.2(17)
C77A O2 C80A 106(2)
C77B O2 Li1 125.2(12)
C80A O2 Li1 126.2(17)
C79B C80B O2 109(3)
C79A C78A C77A 109(3)
C57 C58 C59 119.3(10)
C5 C4 C3 120.2(9)
C81B O3B Li1 130.3(18)
C81B O3B C84B 106(2)
C84B O3B Li1 123.7(16)
C68 C67 P4 126.0(8)
C68 C67 C72 118.3(9)
C72 C67 P4 115.7(6)
C49 C50 C51 122.2(9)
C11 C10 C9 119.8(8)
C62 C63 C64 118.0(10)
C22 C21 C20 120.8(9)
C10 C11 C12 120.4(9)
C58 C57 C56 119.8(9)
C64 C65 C66 120.6(10)
C70 C69 C68 119.4(10)
C34 C35 C36 119.0(8)
C58 C59 C60 122.1(9)
C65 C64 C63 121.3(10)
C32 C33 C34 119.7(8)
C4 C3 C2 119.1(9)
C17 C16 C15 119.1(9)
C71 C70 C69 120.1(11)
C71 C72 C67 119.3(10)
C16 C17 C18 118.7(9)
C22 C23 C24 120.2(10)
O3B C81B C82A 105(2)
O4 C88B C87B 108(3)
C84B C83B C82A 106(2)
O4 Li1 Cl1 107.8(9)
O4 Li1 O3A 99.2(11)
O2 Li1 Cl1 106.3(9)
O2 Li1 O4 113.4(9)
O2 Li1 O3A 117.6(11)
O3B Li1 Cl1 118.2(9)
O3B Li1 O4 112.3(11)
O3B Li1 O2 98.5(11)
O3A Li1 Cl1 112.3(9)
C86B C85B O4 98(2)
O3B C84B C83B 114(2)
C83A C82B C81A 97(3)
C70 C71 C72 121.8(12)
C88B C87B C86B 93(3)
C85B C86B C87B 116(3)
C92 O5 C89 110.2(15)
O5 C92 C91 102.5(15)
C91 C90 C89 104.1(13)
O5 C89 C90 106.0(14)
C94 C93 C98 120.0
C94 C93 C99 117.3(14)
C98 C93 C99 122.3(14)
C93 C94 C95 120.0
C94 C95 C96 120.0
C97 C96 C95 120.0
C98 C97 C96 120.0
C97 C98 C93 120.0
C90 C91 C92 98.1(14)
O3A C84A C83A 108(3)
C83B C82A C81B 88.7(19)
C82B C83A C84A 95(2)
C80B C79B C78B 104(3)
O2 C77A C78A 110(3)
O3A C81A C82B 99(2)
O4 C85A C86A 106(2)
C87A C86A C85A 103(2)
C88A C87A C86A 99(3)
O4 C88A C87A 114(3)
C77B C78B C79B 107(3)
C78B C77B O2 106(2)
C75A C74A C73 109(3)
C76 C75A C74A 104(4)
O2 C80A C79A 100(3)
C78A C79A C80A 100(4)
C84A O3A Li1 122.4(18)
C81A O3A Li1 134.5(17)
C81A O3A C84A 102(2)

loop_
_geom_bond_atom_site_label_1
_geom_bond_atom_site_label_2
_geom_bond_distance
Pt1 Lu1 2.9523(9)
Pt1 P1 2.321(2)
Pt1 P2 2.337(2)
Pt1 P3 2.307(2)
Pt1 P4 2.324(2)
Lu1 P1 3.085(2)
Lu1 P2 3.107(2)
Lu1 P3 3.109(2)
Lu1 Cl1 2.601(2)
Lu1 N3 2.297(6)
Lu1 N2 2.242(6)
Lu1 N1 2.269(6)
Lu1 O1 2.442(6)
P1 C13 1.833(9)
P1 N1 1.658(7)
P1 C7 1.839(8)
P2 C25 1.835(8)
P2 N2 1.650(6)
P2 C31 1.838(8)
P3 N3 1.664(6)
P3 C43 1.845(8)
P3 C49 1.846(9)
Cl1 Li1 2.302(17)
N3 C37 1.411(9)
C13 C14 1.392(12)
C13 C18 1.359(11)
N4 P4 1.683(7)
N4 C55 1.393(9)
C37 C42 1.392(11)
C37 C38 1.395(11)
C43 C48 1.390(11)
C43 C44 1.364(10)
C25 C30 1.400(11)
C25 C26 1.358(11)
C53 C54 1.370(11)
C53 C52 1.359(12)
P4 C61 1.842(9)
P4 C67 1.838(9)
C8 C7 1.407(10)
C8 C9 1.374(11)
N2 C19 1.427(9)
N1 C1 1.432(10)
C61 C66 1.406(11)
C61 C62 1.391(12)
C30 C29 1.383(11)
C42 C41 1.381(11)
C7 C12 1.388(10)
C12 C11 1.378(11)
C66 C65 1.381(12)
C38 C39 1.382(10)
C54 C49 1.424(11)
C26 C27 1.390(10)
C62 C63 1.374(12)
C49 C50 1.378(11)
C29 C28 1.360(13)
C39 C40 1.353(12)
C41 C40 1.351(12)
C9 C10 1.376(12)
C27 C28 1.356(12)
C52 C51 1.355(12)
O1 C73 1.418(9)
O1 C76 1.442(10)
C73 C74B 1.413(15)
C73 C74A 1.45(4)
C74B C75B 1.471(18)
C75B C76 1.561(16)
C76 C75A 1.31(4)
C48 C47 1.399(12)
C47 C46 1.364(12)
C55 C60 1.384(11)
C55 C56 1.388(12)
C14 C15 1.375(11)
C31 C32 1.377(10)
C31 C36 1.391(10)
C5 C6 1.348(11)
C5 C4 1.361(11)
O4 C88B 1.47(3)
O4 Li1 1.97(2)
O4 C85B 1.54(4)
O4 C85A 1.29(3)
O4 C88A 1.35(3)
C1 C2 1.362(11)
C1 C6 1.405(11)
C44 C45 1.364(11)
C32 C33 1.364(11)
C2 C3 1.371(12)
C19 C20 1.363(10)
C19 C24 1.376(11)
C60 C59 1.365(12)
C51 C50 1.381(11)
C34 C35 1.365(11)
C34 C33 1.379(11)
C36 C35 1.398(11)
C15 C16 1.380(12)
C46 C45 1.356(12)
C56 C57 1.391(12)
C18 C17 1.393(11)
C20 C21 1.386(11)
C22 C21 1.339(12)
C22 C23 1.387(13)
C68 C67 1.339(11)
C68 C69 1.413(13)
C24 C23 1.405(12)
O2 C80B 1.49(4)
O2 Li1 1.94(2)
O2 C77A 1.33(3)
O2 C77B 1.53(2)
O2 C80A 1.35(3)
C80B C79B 1.30(4)
C78A C77A 1.50(4)
C78A C79A 1.23(5)
C58 C57 1.348(12)
C58 C59 1.355(13)
C4 C3 1.367(12)
O3B C81B 1.31(3)
O3B Li1 1.89(2)
O3B C84B 1.34(2)
C67 C72 1.410(12)
C10 C11 1.369(12)
C63 C64 1.387(14)
C65 C64 1.354(13)
C69 C70 1.356(15)
C16 C17 1.370(13)
C70 C71 1.333(15)
C72 C71 1.375(12)
C81B C82A 1.70(4)
C88B C87B 1.48(5)
C83B C84B 1.38(3)
C83B C82A 1.60(4)
Li1 O3A 1.98(2)
C85B C86B 1.50(4)
C82B C83A 1.38(4)
C82B C81A 1.58(4)
C87B C86B 1.54(5)
O5 C92 1.312(17)
O5 C89 1.366(15)
C92 C91 1.56(2)
C90 C89 1.493(17)
C90 C91 1.451(18)
C93 C94 1.3900
C93 C98 1.3900
C93 C99 1.419(18)
C94 C95 1.3900
C95 C96 1.3900
C96 C97 1.3900
C97 C98 1.3900
C84A C83A 1.53(4)
C84A O3A 1.46(3)
C79B C78B 1.73(5)
C81A O3A 1.40(3)
C85A C86A 1.64(4)
C86A C87A 1.57(4)
C87A C88A 1.49(4)
C78B C77B 1.27(4)
C74A C75A 1.44(5)
C80A C79A 1.72(5)
